data_7218301
loop_
_publ_author_name
'Zhu, Wenhua'
'Zhang, Yan'
'Guo, Zhen'
'Wang, Shen'
'Wang, Juan'
'Huang, Yanli'
'Liu, Li'
'Fan, Yuqiao'
'Cao, Feng'
'Xiang, Suwei'

_publ_section_title
;
 A simple route to 1D ferromagnetic Dy-containing compound showing
 magnetic relaxation behaviour
;
_journal_name_full 'RSC Adv.'
_journal_paper_doi 10.1039/C4RA08729A
_journal_year 2014
_chemical_formula_sum 'C21 H15 N6 O21 Y'
_chemical_formula_weight 776.30
_chemical_name_common '[Y(3,5-Dnbz)3(H2O)2]H2O,12oct27d'
_chemical_name_systematic
; 
 ? 
;
_space_group_IT_number 2
_symmetry_cell_setting triclinic
_symmetry_space_group_name_Hall '-P 1'
_symmetry_space_group_name_H-M 'P -1'
_atom_sites_solution_hydrogens geom
_atom_sites_solution_primary direct
_atom_sites_solution_secondary difmap
_audit_creation_method SHELXL-97
_cell_angle_alpha 107.747(2)
_cell_angle_beta 90.548(2)
_cell_angle_gamma 93.464(2)
_cell_formula_units_Z 2
_cell_length_a 9.2897(10)
_cell_length_b 11.5182(13)
_cell_length_c 13.7146(15)
_cell_measurement_reflns_used 2800
_cell_measurement_temperature 296(2)
_cell_measurement_theta_max 24.57
_cell_measurement_theta_min 2.66
_cell_volume 1394.5(3)
_computing_cell_refinement 'Bruker XSCANS'
_computing_data_collection 'Bruker XSCANS'
_computing_data_reduction 'Bruker XSCANS'
_computing_molecular_graphics 'Bruker SHELXTL V5.1 (Sheldrick, 1998)'
_computing_publication_material 'SHELXL-97 (Sheldrick, 1997)'
_computing_structure_refinement 'SHELXL-97 (Sheldrick, 1997)'
_computing_structure_solution 'SHELXS-97 (Sheldrick, 1990)'
_diffrn_ambient_temperature 296(2)
_diffrn_measured_fraction_theta_full 0.999
_diffrn_measured_fraction_theta_max 0.994
_diffrn_measurement_device_type 'Bruker P4'
_diffrn_measurement_method 'omega scans'
_diffrn_radiation_monochromator graphite
_diffrn_radiation_source 'fine-focus sealed tube'
_diffrn_radiation_type MoK\a
_diffrn_radiation_wavelength 0.71073
_diffrn_reflns_av_R_equivalents 0.0240
_diffrn_reflns_av_sigmaI/netI 0.0539
_diffrn_reflns_limit_h_max 11
_diffrn_reflns_limit_h_min -12
_diffrn_reflns_limit_k_max 15
_diffrn_reflns_limit_k_min -15
_diffrn_reflns_limit_l_max 17
_diffrn_reflns_limit_l_min -13
_diffrn_reflns_number 10156
_diffrn_reflns_theta_full 25.00
_diffrn_reflns_theta_max 27.78
_diffrn_reflns_theta_min 1.56
_exptl_absorpt_coefficient_mu 2.202
_exptl_absorpt_correction_T_max 0.6672
_exptl_absorpt_correction_T_min 0.6430
_exptl_absorpt_process_details 'SADABS; Bruker, 2000'
_exptl_crystal_colour yellow
_exptl_crystal_density_diffrn 1.849
_exptl_crystal_density_method 'not measured'
_exptl_crystal_description block
_exptl_crystal_F_000 780
_exptl_crystal_recrystallization_method 'Hydrothermal method'
_exptl_crystal_size_max 0.22
_exptl_crystal_size_mid 0.20
_exptl_crystal_size_min 0.20
_refine_diff_density_max 0.473
_refine_diff_density_min -0.439
_refine_diff_density_rms 0.072
_refine_ls_extinction_coef 0.0008(5)
_refine_ls_extinction_expression Fc^*^=kFc[1+0.001xFc^2^\l^3^/sin(2\q)]^-1/4^
_refine_ls_extinction_method SHELXL
_refine_ls_goodness_of_fit_ref 1.029
_refine_ls_hydrogen_treatment mixed
_refine_ls_matrix_type full
_refine_ls_number_parameters 467
_refine_ls_number_reflns 6544
_refine_ls_number_restraints 9
_refine_ls_restrained_S_all 1.030
_refine_ls_R_factor_all 0.0552
_refine_ls_R_factor_gt 0.0380
_refine_ls_shift/su_max 0.001
_refine_ls_shift/su_mean 0.000
_refine_ls_structure_factor_coef Fsqd
_refine_ls_weighting_details 'calc w=1/[\s^2^(Fo^2^)+(0.0356P)^2^+0.1125P] where P=(Fo^2^+2Fc^2^)/3'
_refine_ls_weighting_scheme calc
_refine_ls_wR_factor_gt 0.0755
_refine_ls_wR_factor_ref 0.0821
_reflns_number_gt 5275
_reflns_number_total 6544
_reflns_threshold_expression >2sigma(I)
_cod_data_source_file c4ra08729a2.cif
_cod_data_source_block a
_cod_depositor_comments
;
The following automatic conversions were performed:

'_symmetry_cell_setting' value 'Triclinic' changed to 'triclinic'
according to
/usr/data/users/saulius/crontab/automatic-downloads/rss-feeds/RSC/lib/dictionaries/cif_core.dic
dictionary named 'cif_core.dic' version 2.4.2 from 2011-04-26.

Automatic conversion script
Id: cif_fix_values 2827 2014-09-09 07:05:25Z andrius 
;
_cod_original_sg_symbol_H-M P-1
_cod_database_code 7218301

loop_
_symmetry_equiv_pos_as_xyz
'x, y, z'
'-x, -y, -z'

loop_
_atom_site_label
_atom_site_type_symbol
_atom_site_fract_x
_atom_site_fract_y
_atom_site_fract_z
_atom_site_U_iso_or_equiv
_atom_site_adp_type
_atom_site_occupancy
_atom_site_symmetry_multiplicity
_atom_site_calc_flag
_atom_site_refinement_flags
Y1 Y 0.26945(2) -0.01146(2) 0.008392(18) 0.02050(8) Uani 1 1 d .
C1 C 0.0307(2) 0.1622(2) 0.14773(18) 0.0223(5) Uani 1 1 d .
C3 C -0.1416(3) 0.3014(2) 0.25719(19) 0.0279(6) Uani 1 1 d .
H3A H -0.2177 0.2460 0.2260 0.033 Uiso 1 1 calc R
C8 C 0.5360(2) 0.2325(2) 0.04928(19) 0.0242(5) Uani 1 1 d .
C2 C 0.0000(2) 0.2761(2) 0.23137(19) 0.0238(5) Uani 1 1 d .
C9 C 0.4892(3) 0.3611(2) 0.08403(18) 0.0239(5) Uani 1 1 d .
C10 C 0.3433(3) 0.3823(2) 0.0825(2) 0.0278(6) Uani 1 1 d .
H10A H 0.2737 0.3176 0.0611 0.033 Uiso 1 1 calc R
C4 C -0.1669(3) 0.4100(2) 0.3297(2) 0.0316(6) Uani 1 1 d .
C6 C 0.0799(3) 0.4692(2) 0.3487(2) 0.0301(6) Uani 1 1 d .
C7 C 0.1122(3) 0.3597(2) 0.27902(19) 0.0274(6) Uani 1 1 d .
H7A H 0.2075 0.3424 0.2644 0.033 Uiso 1 1 calc R
C5 C -0.0586(3) 0.4971(2) 0.3760(2) 0.0347(6) Uani 1 1 d .
H5A H -0.0783 0.5711 0.4233 0.042 Uiso 1 1 calc R
C14 C 0.5917(3) 0.4586(2) 0.11701(19) 0.0271(6) Uani 1 1 d .
H14A H 0.6894 0.4452 0.1176 0.033 Uiso 1 1 calc R
C13 C 0.5458(3) 0.5759(2) 0.14900(19) 0.0284(6) Uani 1 1 d .
C11 C 0.3044(3) 0.5019(2) 0.1137(2) 0.0294(6) Uani 1 1 d .
C12 C 0.4028(3) 0.6006(2) 0.1484(2) 0.0321(6) Uani 1 1 d .
H12A H 0.3741 0.6802 0.1703 0.039 Uiso 1 1 calc R
C15 C 0.4781(3) -0.0337(2) -0.19717(19) 0.0244(5) Uani 1 1 d .
C16 C 0.4855(3) -0.0792(2) -0.31185(19) 0.0268(6) Uani 1 1 d .
C21 C 0.6157(3) -0.1206(2) -0.3543(2) 0.0311(6) Uani 1 1 d .
H21A H 0.6954 -0.1187 -0.3122 0.037 Uiso 1 1 calc R
C17 C 0.3683(3) -0.0812(2) -0.3756(2) 0.0297(6) Uani 1 1 d .
H17A H 0.2807 -0.0538 -0.3486 0.036 Uiso 1 1 calc R
C18 C 0.3841(3) -0.1247(2) -0.4805(2) 0.0316(6) Uani 1 1 d .
C20 C 0.6250(3) -0.1644(2) -0.4593(2) 0.0344(6) Uani 1 1 d .
C19 C 0.5104(3) -0.1676(2) -0.5252(2) 0.0357(6) Uani 1 1 d .
H19A H 0.5181 -0.1972 -0.5959 0.043 Uiso 1 1 calc R
N1 N -0.3181(3) 0.4350(2) 0.3592(2) 0.0462(7) Uani 1 1 d .
N2 N 0.1982(3) 0.5610(2) 0.39462(19) 0.0407(6) Uani 1 1 d .
N3 N 0.1497(2) 0.5243(2) 0.1099(2) 0.0403(6) Uani 1 1 d .
N4 N 0.6558(3) 0.6792(2) 0.18125(19) 0.0381(6) Uani 1 1 d .
N5 N 0.2628(3) -0.1209(2) -0.54961(19) 0.0414(6) Uani 1 1 d .
N6 N 0.7641(3) -0.2063(2) -0.5034(2) 0.0474(7) Uani 1 1 d .
O2 O -0.07172(17) 0.10738(16) 0.08914(14) 0.0315(4) Uani 1 1 d .
O1 O 0.15858(17) 0.13140(16) 0.14006(14) 0.0313(4) Uani 1 1 d .
O13 O 0.3162(2) 0.5480(2) 0.35556(19) 0.0602(7) Uani 1 1 d .
O10 O -0.4133(2) 0.3595(2) 0.31567(19) 0.0589(6) Uani 1 1 d .
O12 O 0.1711(2) 0.6467(2) 0.46931(17) 0.0567(6) Uani 1 1 d .
O7 O 0.17128(19) 0.13434(17) -0.06625(15) 0.0329(4) Uani 1 1 d D
O4 O 0.66838(17) 0.21805(15) 0.03791(14) 0.0310(4) Uani 1 1 d .
O3 O 0.44131(18) 0.14639(16) 0.03488(14) 0.0304(4) Uani 1 1 d .
O8 O 0.12591(19) -0.12707(18) 0.10561(16) 0.0337(4) Uani 1 1 d D
O11 O -0.3371(3) 0.5286(2) 0.4270(2) 0.0910(10) Uani 1 1 d .
O9 O -0.0193(4) -0.0661(5) 0.2890(3) 0.1145(14) Uani 1 1 d D
O5 O 0.35810(17) -0.04434(16) -0.15861(13) 0.0286(4) Uani 1 1 d .
O14 O 0.0630(2) 0.4370(2) 0.0800(2) 0.0546(6) Uani 1 1 d .
O17 O 0.7815(2) 0.6565(2) 0.17977(19) 0.0578(6) Uani 1 1 d .
O16 O 0.6144(2) 0.78262(18) 0.20659(19) 0.0561(6) Uani 1 1 d .
O15 O 0.1182(2) 0.6305(2) 0.1381(2) 0.0759(8) Uani 1 1 d .
O18 O 0.1564(2) -0.0703(2) -0.51155(18) 0.0583(6) Uani 1 1 d .
O21 O 0.8587(3) -0.2175(3) -0.44586(19) 0.0679(7) Uani 1 1 d .
O19 O 0.2766(3) -0.1657(2) -0.64136(17) 0.0644(7) Uani 1 1 d .
O20 O 0.7771(3) -0.2284(3) -0.59474(18) 0.0735(8) Uani 1 1 d .
O6 O 0.59503(17) 0.00985(17) -0.14977(13) 0.0300(4) Uani 1 1 d .
H72 H 0.075(2) 0.144(3) -0.070(3) 0.087(13) Uiso 1 1 d D
H81 H 0.157(4) -0.2034(19) 0.095(3) 0.076(12) Uiso 1 1 d D
H71 H 0.212(3) 0.131(4) -0.1283(19) 0.093(15) Uiso 1 1 d D
H82 H 0.109(5) -0.094(3) 0.1765(16) 0.122(18) Uiso 1 1 d D
H91 H 0.034(3) 0.006(2) 0.309(2) 0.034(10) Uiso 1 1 d D
H92 H -0.024(11) -0.097(7) 0.347(4) 0.45(8) Uiso 1 1 d D

loop_
_atom_site_aniso_label
_atom_site_aniso_U_11
_atom_site_aniso_U_22
_atom_site_aniso_U_33
_atom_site_aniso_U_23
_atom_site_aniso_U_13
_atom_site_aniso_U_12
Y1 0.01485(12) 0.01818(12) 0.02368(13) -0.00106(9) 0.00131(9) 0.00280(8)
C1 0.0213(12) 0.0201(12) 0.0217(13) 0.0005(10) 0.0037(10) 0.0011(10)
C3 0.0241(12) 0.0275(14) 0.0275(14) 0.0012(11) 0.0014(11) 0.0049(10)
C8 0.0232(12) 0.0223(13) 0.0250(13) 0.0035(10) 0.0015(10) 0.0035(10)
C2 0.0228(12) 0.0230(13) 0.0236(13) 0.0035(10) 0.0028(10) 0.0049(10)
C9 0.0268(12) 0.0189(12) 0.0241(13) 0.0034(10) 0.0032(10) 0.0042(10)
C10 0.0264(13) 0.0266(14) 0.0305(14) 0.0081(11) 0.0065(11) 0.0061(11)
C4 0.0277(13) 0.0315(15) 0.0330(15) 0.0042(12) 0.0090(12) 0.0112(11)
C6 0.0352(14) 0.0234(14) 0.0266(14) 0.0008(11) 0.0013(12) -0.0023(11)
C7 0.0246(13) 0.0264(14) 0.0276(14) 0.0025(11) 0.0019(11) 0.0030(10)
C5 0.0390(15) 0.0249(14) 0.0347(16) -0.0005(12) 0.0075(13) 0.0077(12)
C14 0.0288(13) 0.0241(13) 0.0259(14) 0.0037(11) 0.0027(11) 0.0025(11)
C13 0.0390(15) 0.0191(13) 0.0251(14) 0.0038(11) 0.0030(12) 0.0008(11)
C11 0.0279(13) 0.0312(15) 0.0316(15) 0.0116(12) 0.0062(11) 0.0104(11)
C12 0.0427(16) 0.0221(14) 0.0328(15) 0.0084(12) 0.0072(13) 0.0111(12)
C15 0.0239(12) 0.0219(13) 0.0265(14) 0.0051(11) 0.0022(11) 0.0050(10)
C16 0.0276(13) 0.0231(13) 0.0265(14) 0.0031(11) 0.0027(11) 0.0002(10)
C21 0.0299(14) 0.0305(15) 0.0311(15) 0.0064(12) 0.0033(12) 0.0051(11)
C17 0.0284(13) 0.0280(14) 0.0300(15) 0.0053(12) -0.0004(12) 0.0003(11)
C18 0.0357(15) 0.0266(14) 0.0296(15) 0.0049(12) -0.0052(12) -0.0012(12)
C20 0.0372(15) 0.0284(15) 0.0351(16) 0.0047(12) 0.0096(13) 0.0069(12)
C19 0.0490(17) 0.0305(15) 0.0254(14) 0.0051(12) 0.0053(13) 0.0040(13)
N1 0.0362(14) 0.0394(15) 0.0557(17) 0.0004(13) 0.0137(13) 0.0163(12)
N2 0.0478(15) 0.0304(14) 0.0353(14) -0.0011(11) 0.0026(12) -0.0063(11)
N3 0.0320(13) 0.0415(15) 0.0537(17) 0.0208(13) 0.0103(12) 0.0177(12)
N4 0.0461(15) 0.0244(13) 0.0404(14) 0.0055(11) 0.0035(12) -0.0009(11)
N5 0.0482(15) 0.0359(14) 0.0356(15) 0.0054(12) -0.0100(13) -0.0014(12)
N6 0.0540(17) 0.0463(16) 0.0388(16) 0.0047(13) 0.0188(14) 0.0198(13)
O2 0.0223(9) 0.0306(10) 0.0311(10) -0.0056(8) -0.0012(8) 0.0001(8)
O1 0.0216(9) 0.0299(10) 0.0338(10) -0.0040(8) 0.0004(8) 0.0078(7)
O13 0.0400(12) 0.0571(15) 0.0637(16) -0.0078(12) 0.0075(12) -0.0137(11)
O10 0.0309(11) 0.0576(15) 0.0746(17) -0.0013(13) 0.0089(11) 0.0076(11)
O12 0.0674(15) 0.0363(13) 0.0455(13) -0.0159(10) 0.0091(12) -0.0126(11)
O7 0.0231(10) 0.0338(11) 0.0422(12) 0.0117(9) 0.0005(9) 0.0046(8)
O4 0.0203(9) 0.0236(10) 0.0446(12) 0.0028(8) 0.0045(8) 0.0060(7)
O3 0.0260(9) 0.0233(9) 0.0378(11) 0.0039(8) 0.0004(8) -0.0014(7)
O8 0.0266(10) 0.0323(11) 0.0427(13) 0.0115(9) 0.0065(9) 0.0053(8)
O11 0.0525(15) 0.0623(18) 0.119(2) -0.0340(17) 0.0307(16) 0.0173(13)
O9 0.087(3) 0.206(5) 0.060(2) 0.051(3) 0.0103(19) 0.031(3)
O5 0.0209(9) 0.0343(10) 0.0278(10) 0.0049(8) 0.0051(7) 0.0034(7)
O14 0.0314(11) 0.0520(15) 0.0846(18) 0.0266(13) 0.0000(11) 0.0057(11)
O17 0.0398(12) 0.0392(13) 0.0823(18) 0.0024(12) 0.0010(12) -0.0053(10)
O16 0.0667(15) 0.0206(11) 0.0758(17) 0.0076(11) -0.0029(13) 0.0013(10)
O15 0.0490(14) 0.0436(15) 0.134(3) 0.0206(16) 0.0098(15) 0.0275(12)
O18 0.0482(13) 0.0702(17) 0.0491(14) 0.0055(12) -0.0108(11) 0.0147(12)
O21 0.0507(14) 0.100(2) 0.0530(15) 0.0164(15) 0.0102(12) 0.0363(14)
O19 0.0795(17) 0.0784(18) 0.0279(12) 0.0040(12) -0.0134(12) 0.0146(14)
O20 0.0765(17) 0.104(2) 0.0400(14) 0.0146(15) 0.0273(13) 0.0373(16)
O6 0.0209(8) 0.0383(11) 0.0277(10) 0.0052(8) -0.0006(8) 0.0034(8)

loop_
_atom_type_symbol
_atom_type_description
_atom_type_scat_dispersion_real
_atom_type_scat_dispersion_imag
_atom_type_scat_source
C C 0.0033 0.0016 'International Tables Vol C Tables 4.2.6.8 and 6.1.1.4'
H H 0.0000 0.0000 'International Tables Vol C Tables 4.2.6.8 and 6.1.1.4'
N N 0.0061 0.0033 'International Tables Vol C Tables 4.2.6.8 and 6.1.1.4'
O O 0.0106 0.0060 'International Tables Vol C Tables 4.2.6.8 and 6.1.1.4'
Y Y -2.7962 3.5667 'International Tables Vol C Tables 4.2.6.8 and 6.1.1.4'

loop_
_geom_angle_atom_site_label_1
_geom_angle_atom_site_label_2
_geom_angle_atom_site_label_3
_geom_angle
_geom_angle_site_symmetry_1
_geom_angle_site_symmetry_3
O2 Y1 O3 144.31(7) 2 .
O2 Y1 O6 142.12(6) 2 2_655
O3 Y1 O6 73.42(6) . 2_655
O2 Y1 O1 100.06(6) 2 .
O3 Y1 O1 81.91(6) . .
O6 Y1 O1 77.89(6) 2_655 .
O2 Y1 O5 79.03(6) 2 .
O3 Y1 O5 78.45(6) . .
O6 Y1 O5 125.18(6) 2_655 .
O1 Y1 O5 142.52(6) . .
O2 Y1 O4 79.31(6) 2 2_655
O3 Y1 O4 121.59(6) . 2_655
O6 Y1 O4 79.03(6) 2_655 2_655
O1 Y1 O4 139.94(6) . 2_655
O5 Y1 O4 77.22(6) . 2_655
O2 Y1 O7 72.95(6) 2 .
O3 Y1 O7 73.66(6) . .
O6 Y1 O7 138.55(6) 2_655 .
O1 Y1 O7 73.18(7) . .
O5 Y1 O7 70.79(6) . .
O4 Y1 O7 140.79(7) 2_655 .
O2 Y1 O8 71.41(7) 2 .
O3 Y1 O8 140.44(7) . .
O6 Y1 O8 71.98(6) 2_655 .
O1 Y1 O8 72.64(7) . .
O5 Y1 O8 138.48(6) . .
O4 Y1 O8 69.27(6) 2_655 .
O7 Y1 O8 124.32(6) . .
O2 C1 O1 124.9(2) . .
O2 C1 C2 117.5(2) . .
O1 C1 C2 117.6(2) . .
C4 C3 C2 118.7(2) . .
C4 C3 H3A 120.6 . .
C2 C3 H3A 120.6 . .
O3 C8 O4 123.9(2) . .
O3 C8 C9 118.3(2) . .
O4 C8 C9 117.9(2) . .
C7 C2 C3 119.8(2) . .
C7 C2 C1 120.0(2) . .
C3 C2 C1 120.1(2) . .
C14 C9 C10 120.1(2) . .
C14 C9 C8 119.8(2) . .
C10 C9 C8 120.1(2) . .
C11 C10 C9 118.4(2) . .
C11 C10 H10A 120.8 . .
C9 C10 H10A 120.8 . .
C3 C4 C5 123.0(2) . .
C3 C4 N1 118.5(2) . .
C5 C4 N1 118.5(2) . .
C5 C6 C7 122.8(2) . .
C5 C6 N2 118.2(2) . .
C7 C6 N2 118.9(2) . .
C6 C7 C2 118.8(2) . .
C6 C7 H7A 120.6 . .
C2 C7 H7A 120.6 . .
C6 C5 C4 116.6(2) . .
C6 C5 H5A 121.7 . .
C4 C5 H5A 121.7 . .
C13 C14 C9 118.7(2) . .
C13 C14 H14A 120.6 . .
C9 C14 H14A 120.6 . .
C12 C13 C14 122.9(2) . .
C12 C13 N4 118.7(2) . .
C14 C13 N4 118.3(2) . .
C12 C11 C10 123.0(2) . .
C12 C11 N3 118.6(2) . .
C10 C11 N3 118.4(2) . .
C13 C12 C11 116.8(2) . .
C13 C12 H12A 121.6 . .
C11 C12 H12A 121.6 . .
O5 C15 O6 126.8(2) . .
O5 C15 C16 117.5(2) . .
O6 C15 C16 115.7(2) . .
C17 C16 C21 119.6(2) . .
C17 C16 C15 122.3(2) . .
C21 C16 C15 118.1(2) . .
C20 C21 C16 119.3(2) . .
C20 C21 H21A 120.3 . .
C16 C21 H21A 120.3 . .
C18 C17 C16 118.6(2) . .
C18 C17 H17A 120.7 . .
C16 C17 H17A 120.7 . .
C19 C18 C17 123.4(2) . .
C19 C18 N5 117.2(2) . .
C17 C18 N5 119.3(2) . .
C21 C20 C19 122.6(3) . .
C21 C20 N6 118.8(3) . .
C19 C20 N6 118.5(3) . .
C18 C19 C20 116.4(3) . .
C18 C19 H19A 121.8 . .
C20 C19 H19A 121.8 . .
O11 N1 O10 124.7(3) . .
O11 N1 C4 117.3(3) . .
O10 N1 C4 118.0(2) . .
O13 N2 O12 124.3(2) . .
O13 N2 C6 118.2(2) . .
O12 N2 C6 117.5(2) . .
O14 N3 O15 124.5(2) . .
O14 N3 C11 118.4(2) . .
O15 N3 C11 117.1(3) . .
O17 N4 O16 123.9(2) . .
O17 N4 C13 118.2(2) . .
O16 N4 C13 117.9(2) . .
O19 N5 O18 123.9(3) . .
O19 N5 C18 118.0(3) . .
O18 N5 C18 118.0(2) . .
O20 N6 O21 123.7(3) . .
O20 N6 C20 118.2(3) . .
O21 N6 C20 118.1(3) . .
C1 O2 Y1 175.95(16) . 2
C1 O1 Y1 130.62(15) . .
Y1 O7 H72 123(2) . .
Y1 O7 H71 112(2) . .
H72 O7 H71 110(2) . .
C8 O4 Y1 114.79(15) . 2_655
C8 O3 Y1 179.70(19) . .
Y1 O8 H81 112(2) . .
Y1 O8 H82 122(3) . .
H81 O8 H82 108(2) . .
H91 O9 H92 107(3) . .
C15 O5 Y1 136.53(16) . .
C15 O6 Y1 141.95(16) . 2_655

loop_
_geom_bond_atom_site_label_1
_geom_bond_atom_site_label_2
_geom_bond_distance
_geom_bond_site_symmetry_2
Y1 O2 2.2784(16) 2
Y1 O3 2.2852(16) .
Y1 O6 2.2964(17) 2_655
Y1 O1 2.3363(17) .
Y1 O5 2.3690(17) .
Y1 O4 2.3772(17) 2_655
Y1 O7 2.4321(18) .
Y1 O8 2.4962(19) .
C1 O2 1.246(3) .
C1 O1 1.256(3) .
C1 C2 1.501(3) .
C3 C4 1.375(4) .
C3 C2 1.390(3) .
C3 H3A 0.9300 .
C8 O3 1.253(3) .
C8 O4 1.256(3) .
C8 C9 1.504(3) .
C2 C7 1.386(3) .
C9 C14 1.387(3) .
C9 C10 1.392(3) .
C10 C11 1.384(4) .
C10 H10A 0.9300 .
C4 C5 1.378(4) .
C4 N1 1.486(3) .
C6 C5 1.373(4) .
C6 C7 1.382(3) .
C6 N2 1.471(3) .
C7 H7A 0.9300 .
C5 H5A 0.9300 .
C14 C13 1.383(3) .
C14 H14A 0.9300 .
C13 C12 1.375(4) .
C13 N4 1.476(3) .
C11 C12 1.375(4) .
C11 N3 1.478(3) .
C12 H12A 0.9300 .
C15 O5 1.254(3) .
C15 O6 1.255(3) .
C15 C16 1.502(3) .
C16 C17 1.385(3) .
C16 C21 1.393(3) .
C21 C20 1.378(4) .
C21 H21A 0.9300 .
C17 C18 1.384(4) .
C17 H17A 0.9300 .
C18 C19 1.377(4) .
C18 N5 1.477(4) .
C20 C19 1.382(4) .
C20 N6 1.477(4) .
C19 H19A 0.9300 .
N1 O11 1.213(3) .
N1 O10 1.214(3) .
N2 O13 1.222(3) .
N2 O12 1.227(3) .
N3 O14 1.214(3) .
N3 O15 1.219(3) .
N4 O17 1.211(3) .
N4 O16 1.222(3) .
N5 O19 1.217(3) .
N5 O18 1.218(3) .
N6 O20 1.209(3) .
N6 O21 1.213(3) .
O2 Y1 2.2783(16) 2
O7 H72 0.912(17) .
O7 H71 0.924(18) .
O4 Y1 2.3772(17) 2_655
O8 H81 0.913(17) .
O8 H82 0.949(18) .
O9 H91 0.902(16) .
O9 H92 0.97(2) .
O6 Y1 2.2964(17) 2_655

loop_
_geom_hbond_atom_site_label_D
_geom_hbond_atom_site_label_H
_geom_hbond_atom_site_label_A
_geom_hbond_distance_DH
_geom_hbond_distance_HA
_geom_hbond_distance_DA
_geom_hbond_angle_DHA
_geom_hbond_site_symmetry_A
O7 H72 O8 0.912(17) 1.91(2) 2.799(3) 165(3) 2
O7 H71 O16 0.924(18) 2.29(3) 3.090(3) 145(3) 2_665
O8 H82 O9 0.949(18) 1.92(3) 2.782(4) 150(4) .
O8 H81 O15 0.913(17) 2.18(3) 2.956(3) 143(3) 1_545
O9 H92 O18 0.97(2) 2.48(6) 3.187(4) 129(6) 1_556
O9 H92 O20 0.97(2) 2.60(6) 3.326(5) 132(6) 1_456
